data_7710238
loop_
_publ_author_name
'Al-Jibori, Subhi A.'
'Irzoqi, Ahmed A.'
'Al-Janabi, Ahmed S. M.'
'Al-Nassiry, Amenah I. A.'
'Basak-Modi, Sucharita'
'Ghosh, Shishir'
'Wagner, Christoph'
'Hogarth, Graeme'

_publ_section_title
;
 Synthesis, structure and reactivity with phosphines of Hg(ii)
 ortho-cyano-aminothiophenolate complexes formed via C--S bond cleavage
 and dehydrogenation of 2-aminobenzothiazoles
;
_journal_name_full 'Dalton Transactions'
_journal_paper_doi 10.1039/D2DT00391K
_journal_year 2022
_chemical_formula_moiety 'C41 H32 Cl2 Hg2 N4 P2 S2'
_chemical_formula_sum 'C41 H32 Cl2 Hg2 N4 P2 S2'
_chemical_formula_weight 1178.84
_space_group_crystal_system triclinic
_space_group_IT_number 2
_space_group_name_Hall '-P 1'
_space_group_name_H-M_alt 'P -1'
_atom_sites_solution_hydrogens geom
_audit_creation_date 2021-07-20
_audit_creation_method
;
Olex2 1.2
(compiled 2018.05.29 svn.r3508 for OlexSys, GUI svn.r5506)
;
_audit_update_record
;
2021-07-20 deposited with the CCDC.	2022-05-06 downloaded from the CCDC.
;
_cell_angle_alpha 72.695(4)
_cell_angle_beta 83.393(4)
_cell_angle_gamma 65.524(4)
_cell_formula_units_Z 2
_cell_length_a 12.4945(7)
_cell_length_b 13.6153(7)
_cell_length_c 13.7342(7)
_cell_measurement_reflns_used 14279
_cell_measurement_temperature 213
_cell_measurement_theta_max 29.45
_cell_measurement_theta_min 1.55
_cell_volume 2030.1(2)
_computing_cell_refinement
;
X-Area Recipe 1.33.0.0 (STOE, 2015)
;
_computing_data_collection
;
X-Area WinXpose 2.0.22.0 (STOE, 2016)
;
_computing_data_reduction 'STOE X-Area 1.77'
_computing_molecular_graphics 'OLEX2 (Dolomanov et al., 2009)'
_computing_publication_material 'OLEX2 (Dolomanov et al., 2009)'
_computing_structure_refinement 'SHELXL2017/7 (Sheldrick, 2015b)'
_computing_structure_solution 'SHELXT2014/7 (Sheldrick, 2015a)'
_diffrn_ambient_temperature 213
_diffrn_detector 'image plate (34 cm diameter)'
_diffrn_detector_area_resol_mean 6.67
_diffrn_detector_type 'STOE Imaging Plate'
_diffrn_measured_fraction_theta_full 0.987
_diffrn_measured_fraction_theta_max 0.986
_diffrn_measurement_device '2-circle diffractometer'
_diffrn_measurement_device_type 'STOE IPDS 2'
_diffrn_measurement_method 'rotation method'
_diffrn_radiation_collimation '0.5 mm diameter, monocapillary'
_diffrn_radiation_monochromator 'plane graphite'
_diffrn_radiation_polarisn_norm 0
_diffrn_radiation_type MoK\a
_diffrn_radiation_wavelength 0.71073
_diffrn_reflns_av_R_equivalents 0.0609
_diffrn_reflns_av_unetI/netI 0.0549
_diffrn_reflns_Laue_measured_fraction_full 0.987
_diffrn_reflns_Laue_measured_fraction_max 0.986
_diffrn_reflns_limit_h_max 15
_diffrn_reflns_limit_h_min -15
_diffrn_reflns_limit_k_max 17
_diffrn_reflns_limit_k_min -13
_diffrn_reflns_limit_l_max 17
_diffrn_reflns_limit_l_min -17
_diffrn_reflns_number 16999
_diffrn_reflns_point_group_measured_fraction_full 0.987
_diffrn_reflns_point_group_measured_fraction_max 0.986
_diffrn_reflns_theta_full 25.242
_diffrn_reflns_theta_max 27.000
_diffrn_reflns_theta_min 1.553
_diffrn_source 'sealed X-ray tube, 12 x 0.4 mm long-fine focus'
_diffrn_source_type 'Incoatec I\ms'
_exptl_absorpt_coefficient_mu 7.902
_exptl_absorpt_correction_T_max 0.7170
_exptl_absorpt_correction_T_min 0.3829
_exptl_absorpt_correction_type integration
_exptl_absorpt_process_details '(IPDS Software; Stoe & Cie, 1999)'
_exptl_crystal_colour colourless
_exptl_crystal_colour_primary colourless
_exptl_crystal_density_diffrn 1.928
_exptl_crystal_density_method 'not measured'
_exptl_crystal_description needle
_exptl_crystal_F_000 1124
_exptl_crystal_size_max 0.23
_exptl_crystal_size_mid 0.12
_exptl_crystal_size_min 0.04
_refine_diff_density_max 2.232
_refine_diff_density_min -1.441
_refine_diff_density_rms 0.177
_refine_ls_extinction_method none
_refine_ls_goodness_of_fit_ref 1.034
_refine_ls_hydrogen_treatment constr
_refine_ls_matrix_type full
_refine_ls_number_parameters 478
_refine_ls_number_reflns 8731
_refine_ls_number_restraints 0
_refine_ls_restrained_S_all 1.034
_refine_ls_R_factor_all 0.0719
_refine_ls_R_factor_gt 0.0472
_refine_ls_shift/su_max 0.001
_refine_ls_shift/su_mean 0.000
_refine_ls_structure_factor_coef Fsqd
_refine_ls_weighting_details 'w=1/[\s^2^(Fo^2^)+(0.0614P)^2^+8.3707P] where P=(Fo^2^+2Fc^2^)/3'
_refine_ls_weighting_scheme calc
_refine_ls_wR_factor_gt 0.1124
_refine_ls_wR_factor_ref 0.1295
_reflns_Friedel_coverage 0.000
_reflns_number_gt 6461
_reflns_number_total 8731
_reflns_threshold_expression 'I > 2\s(I)'
_cod_data_source_file d2dt00391k2.cif
_cod_data_source_block ipds4373
_cod_database_code 7710238
_shelx_shelxl_version_number 2014/7
_shelx_space_group_comment
;
The symmetry employed for this shelxl refinement is uniquely defined
by the following loop, which should always be used as a source of
symmetry information in preference to the above space-group names.
They are only intended as comments.
;
_shelx_estimated_absorpt_t_max 0.743
_shelx_estimated_absorpt_t_min 0.264
_olex2_refinement_description
;
1. Fixed Uiso
 At 1.2 times of:
  All C(H) groups, All C(H,H) groups
2.a Secondary CH2 refined with riding coordinates:
 C27(H27A,H27B), C28(H28A,H28B), C29(H29A,H29B)
2.b Aromatic/amide H refined with riding coordinates:
 C3(H3), C4(H4), C6(H6), C10(H10), C11(H11), C13(H13), C16(H16), C17(H17),
 C18(H18), C19(H19), C20(H20), C22(H22), C23(H23), C24(H24), C25(H25), C26(H26),
  C31(H31), C32(H32), C33(H33), C34(H34), C35(H35), C37(H37), C38(H38),
 C39(H39), C40(H40), C41(H41)
;
_olex2_submission_special_instructions 'No special instructions were received'

loop_
_space_group_symop_operation_xyz
'x, y, z'
'-x, -y, -z'

loop_
_atom_site_label
_atom_site_type_symbol
_atom_site_fract_x
_atom_site_fract_y
_atom_site_fract_z
_atom_site_U_iso_or_equiv
_atom_site_adp_type
_atom_site_occupancy
_atom_site_site_symmetry_order
_atom_site_calc_flag
_atom_site_refinement_flags_posn
_atom_site_refinement_flags_adp
_atom_site_refinement_flags_occupancy
_atom_site_disorder_assembly
_atom_site_disorder_group
C1 C -0.0371(7) 1.2477(7) 0.2959(6) 0.0390(17) Uani 1 1 d . . . . .
Cl1 Cl -0.1307(3) 1.5796(2) 0.2358(2) 0.0644(7) Uani 1 1 d . . . . .
Hg1 Hg 0.02120(3) 0.98534(3) 0.34143(2) 0.04396(11) Uani 1 1 d . . . . .
N1 N 0.0208(6) 1.1225(6) 0.1883(5) 0.0402(15) Uani 1 1 d . . . . .
P1 P 0.0049(2) 0.82398(18) 0.31939(15) 0.0376(4) Uani 1 1 d . . . . .
S1 S -0.0222(3) 1.1388(2) 0.40888(15) 0.0519(6) Uani 1 1 d . . . . .
C2 C -0.0128(7) 1.2300(7) 0.1981(5) 0.0369(17) Uani 1 1 d . . . . .
Cl2 Cl 0.2070(3) 1.5077(2) 0.1387(3) 0.0829(9) Uani 1 1 d . . . . .
Hg2 Hg 0.33561(3) 0.98863(3) 0.02864(2) 0.04400(11) Uani 1 1 d . . . . .
N2 N 0.0958(7) 1.0745(7) 0.0270(5) 0.0504(19) Uani 1 1 d . . . . .
P2 P 0.33065(19) 0.82136(19) 0.01126(16) 0.0389(4) Uani 1 1 d . . . . .
S2 S 0.3578(2) 1.1616(2) -0.02780(16) 0.0466(5) Uani 1 1 d . . . . .
C3 C -0.0267(8) 1.3232(7) 0.1141(6) 0.045(2) Uani 1 1 d . . . . .
H3 H -0.0108 1.3126 0.0478 0.054 Uiso 1 1 calc R . . . .
N3 N 0.3192(7) 1.0267(6) 0.1873(5) 0.0471(17) Uani 1 1 d . . . . .
C4 C -0.0630(9) 1.4302(8) 0.1248(7) 0.051(2) Uani 1 1 d . . . . .
H4 H -0.0730 1.4922 0.0665 0.061 Uiso 1 1 calc R . . . .
N4 N 0.2694(9) 0.9087(8) 0.3438(6) 0.064(2) Uani 1 1 d . . . . .
C5 C -0.0842(8) 1.4457(8) 0.2203(7) 0.047(2) Uani 1 1 d . . . . .
C6 C -0.0732(8) 1.3561(7) 0.3058(6) 0.0435(19) Uani 1 1 d . . . . .
H6 H -0.0903 1.3686 0.3714 0.052 Uiso 1 1 calc R . . . .
C7 C 0.0607(7) 1.1014(7) 0.1004(6) 0.0381(17) Uani 1 1 d . . . . .
C8 C 0.3044(8) 1.2096(8) 0.0808(6) 0.046(2) Uani 1 1 d . . . . .
C9 C 0.2915(7) 1.1408(7) 0.1771(6) 0.0410(18) Uani 1 1 d . . . . .
C10 C 0.2530(8) 1.1871(8) 0.2581(7) 0.050(2) Uani 1 1 d . . . . .
H10 H 0.2443 1.1409 0.3230 0.060 Uiso 1 1 calc R . . . .
C11 C 0.2267(9) 1.2995(9) 0.2472(8) 0.058(2) Uani 1 1 d . . . . .
H11 H 0.1994 1.3302 0.3034 0.070 Uiso 1 1 calc R . . . .
C12 C 0.2408(9) 1.3646(8) 0.1546(8) 0.053(2) Uani 1 1 d . . . . .
C13 C 0.2760(8) 1.3233(8) 0.0703(7) 0.050(2) Uani 1 1 d . . . . .
H13 H 0.2810 1.3718 0.0056 0.061 Uiso 1 1 calc R . . . .
C14 C 0.2923(8) 0.9684(8) 0.2704(7) 0.050(2) Uani 1 1 d . . . . .
C15 C 0.1050(8) 0.6904(7) 0.3966(6) 0.0400(18) Uani 1 1 d . . . . .
C16 C 0.2094(9) 0.6804(9) 0.4335(7) 0.051(2) Uani 1 1 d . . . . .
H16 H 0.2241 0.7453 0.4256 0.061 Uiso 1 1 calc R . . . .
C17 C 0.2911(10) 0.5757(9) 0.4814(8) 0.063(3) Uani 1 1 d . . . . .
H17 H 0.3637 0.5684 0.5043 0.076 Uiso 1 1 calc R . . . .
C18 C 0.2686(11) 0.4827(9) 0.4962(9) 0.068(3) Uani 1 1 d . . . . .
H18 H 0.3249 0.4113 0.5309 0.082 Uiso 1 1 calc R . . . .
C19 C 0.1642(11) 0.4908(9) 0.4614(8) 0.066(3) Uani 1 1 d . . . . .
H19 H 0.1491 0.4254 0.4724 0.079 Uiso 1 1 calc R . . . .
C20 C 0.0828(9) 0.5948(8) 0.4106(7) 0.051(2) Uani 1 1 d . . . . .
H20 H 0.0119 0.6012 0.3853 0.061 Uiso 1 1 calc R . . . .
C21 C -0.1440(8) 0.8301(7) 0.3429(6) 0.0407(18) Uani 1 1 d . . . . .
C22 C -0.2113(8) 0.8351(8) 0.2681(6) 0.046(2) Uani 1 1 d . . . . .
H22 H -0.1804 0.8354 0.2016 0.055 Uiso 1 1 calc R . . . .
C23 C -0.3262(9) 0.8399(9) 0.2895(8) 0.057(2) Uani 1 1 d . . . . .
H23 H -0.3728 0.8431 0.2376 0.068 Uiso 1 1 calc R . . . .
C24 C -0.3694(9) 0.8399(9) 0.3841(8) 0.061(3) Uani 1 1 d . . . . .
H24 H -0.4466 0.8426 0.3986 0.074 Uiso 1 1 calc R . . . .
C25 C -0.3037(10) 0.8359(11) 0.4600(7) 0.066(3) Uani 1 1 d . . . . .
H25 H -0.3353 0.8358 0.5263 0.079 Uiso 1 1 calc R . . . .
C26 C -0.1912(9) 0.8323(9) 0.4391(6) 0.054(2) Uani 1 1 d . . . . .
H26 H -0.1462 0.8312 0.4909 0.065 Uiso 1 1 calc R . . . .
C27 C 0.0404(7) 0.8171(8) 0.1884(6) 0.0409(18) Uani 1 1 d . . . . .
H27A H 0.0300 0.7524 0.1788 0.049 Uiso 1 1 calc R . . . .
H27B H -0.0142 0.8863 0.1411 0.049 Uiso 1 1 calc R . . . .
C28 C 0.1665(7) 0.8049(8) 0.1633(6) 0.0407(18) Uani 1 1 d . . . . .
H28A H 0.2215 0.7320 0.2057 0.049 Uiso 1 1 calc R . . . .
H28B H 0.1793 0.8655 0.1793 0.049 Uiso 1 1 calc R . . . .
C29 C 0.1916(7) 0.8110(7) 0.0501(6) 0.0394(17) Uani 1 1 d . . . . .
H29A H 0.1277 0.8771 0.0083 0.047 Uiso 1 1 calc R . . . .
H29B H 0.1921 0.7431 0.0371 0.047 Uiso 1 1 calc R . . . .
C30 C 0.4410(8) 0.6972(8) 0.0912(7) 0.049(2) Uani 1 1 d . . . . .
C31 C 0.4686(10) 0.7023(9) 0.1833(7) 0.060(3) Uani 1 1 d . . . . .
H31 H 0.4335 0.7708 0.2017 0.072 Uiso 1 1 calc R . . . .
C32 C 0.5482(11) 0.6064(11) 0.2496(9) 0.074(3) Uani 1 1 d . . . . .
H32 H 0.5662 0.6099 0.3135 0.089 Uiso 1 1 calc R . . . .
C33 C 0.5995(16) 0.5095(12) 0.2242(12) 0.107(6) Uani 1 1 d . . . . .
H33 H 0.6496 0.4428 0.2709 0.128 Uiso 1 1 calc R . . . .
C34 C 0.5775(17) 0.5095(12) 0.1285(15) 0.122(7) Uani 1 1 d . . . . .
H34 H 0.6185 0.4433 0.1071 0.146 Uiso 1 1 calc R . . . .
C35 C 0.4982(15) 0.6024(11) 0.0628(12) 0.105(6) Uani 1 1 d . . . . .
H35 H 0.4838 0.5996 -0.0025 0.126 Uiso 1 1 calc R . . . .
C36 C 0.3489(7) 0.8209(7) -0.1207(6) 0.0422(18) Uani 1 1 d . . . . .
C37 C 0.2813(8) 0.7922(9) -0.1701(7) 0.053(2) Uani 1 1 d . . . . .
H37 H 0.2242 0.7673 -0.1325 0.063 Uiso 1 1 calc R . . . .
C38 C 0.2937(10) 0.7985(10) -0.2723(8) 0.061(3) Uani 1 1 d . . . . .
H38 H 0.2457 0.7783 -0.3045 0.073 Uiso 1 1 calc R . . . .
C39 C 0.3774(10) 0.8347(10) -0.3283(8) 0.063(3) Uani 1 1 d . . . . .
H39 H 0.3887 0.8376 -0.3985 0.075 Uiso 1 1 calc R . . . .
C40 C 0.4428(10) 0.8662(12) -0.2800(8) 0.071(3) Uani 1 1 d . . . . .
H40 H 0.4989 0.8925 -0.3179 0.085 Uiso 1 1 calc R . . . .
C41 C 0.4293(8) 0.8605(8) -0.1779(7) 0.050(2) Uani 1 1 d . . . . .
H41 H 0.4751 0.8837 -0.1464 0.060 Uiso 1 1 calc R . . . .

loop_
_atom_site_aniso_label
_atom_site_aniso_U_11
_atom_site_aniso_U_22
_atom_site_aniso_U_33
_atom_site_aniso_U_23
_atom_site_aniso_U_13
_atom_site_aniso_U_12
C1 0.047(4) 0.041(4) 0.034(4) -0.008(3) -0.004(3) -0.024(4)
Cl1 0.0822(18) 0.0411(12) 0.0673(15) -0.0126(11) -0.0002(13) -0.0235(12)
Hg1 0.0638(2) 0.04189(19) 0.03035(15) -0.00643(13) -0.00112(14) -0.02717(17)
N1 0.055(4) 0.039(4) 0.031(3) -0.007(3) 0.001(3) -0.026(3)
P1 0.0475(12) 0.0401(11) 0.0292(9) -0.0080(8) 0.0006(8) -0.0226(9)
S1 0.0874(17) 0.0456(12) 0.0256(9) -0.0056(8) -0.0040(10) -0.0311(12)
C2 0.046(4) 0.035(4) 0.026(3) 0.004(3) -0.003(3) -0.019(3)
Cl2 0.124(3) 0.0486(15) 0.0785(19) -0.0221(14) 0.0014(18) -0.0336(17)
Hg2 0.0504(2) 0.0483(2) 0.03996(18) -0.01106(14) -0.00092(14) -0.02667(16)
N2 0.047(4) 0.068(5) 0.029(3) -0.012(3) -0.005(3) -0.015(4)
P2 0.0385(11) 0.0425(11) 0.0372(10) -0.0097(9) -0.0016(8) -0.0180(9)
S2 0.0580(13) 0.0491(12) 0.0387(10) -0.0093(9) 0.0058(9) -0.0307(11)
C3 0.059(5) 0.039(4) 0.031(4) 0.002(3) 0.002(4) -0.021(4)
N3 0.068(5) 0.045(4) 0.031(3) -0.001(3) -0.002(3) -0.032(4)
C4 0.057(5) 0.043(5) 0.043(4) 0.001(4) -0.003(4) -0.020(4)
N4 0.095(7) 0.064(5) 0.046(4) -0.007(4) 0.007(4) -0.050(5)
C5 0.042(5) 0.045(5) 0.051(5) -0.008(4) -0.004(4) -0.017(4)
C6 0.047(5) 0.050(5) 0.036(4) -0.009(4) 0.002(3) -0.022(4)
C7 0.036(4) 0.039(4) 0.032(4) 0.003(3) -0.010(3) -0.014(3)
C8 0.055(5) 0.059(5) 0.034(4) -0.006(4) -0.004(4) -0.035(5)
C9 0.046(5) 0.045(5) 0.037(4) -0.005(4) -0.005(3) -0.026(4)
C10 0.057(5) 0.062(6) 0.037(4) -0.013(4) 0.003(4) -0.032(5)
C11 0.065(6) 0.059(6) 0.057(6) -0.024(5) -0.005(5) -0.025(5)
C12 0.064(6) 0.040(5) 0.056(5) -0.017(4) -0.002(5) -0.018(4)
C13 0.053(5) 0.058(5) 0.049(5) -0.007(4) -0.008(4) -0.034(5)
C14 0.052(5) 0.050(5) 0.040(4) 0.006(4) -0.011(4) -0.022(4)
C15 0.051(5) 0.044(4) 0.030(3) -0.013(3) 0.005(3) -0.022(4)
C16 0.059(5) 0.058(5) 0.043(4) -0.005(4) -0.003(4) -0.035(5)
C17 0.059(6) 0.057(6) 0.058(6) 0.002(5) -0.015(5) -0.016(5)
C18 0.080(8) 0.043(5) 0.062(6) -0.006(5) -0.004(6) -0.011(5)
C19 0.097(9) 0.041(5) 0.058(6) -0.006(5) 0.001(6) -0.030(6)
C20 0.061(6) 0.045(5) 0.049(5) -0.006(4) -0.009(4) -0.024(4)
C21 0.048(5) 0.037(4) 0.035(4) -0.009(3) -0.003(3) -0.015(4)
C22 0.049(5) 0.051(5) 0.035(4) -0.008(4) -0.002(4) -0.019(4)
C23 0.056(6) 0.066(6) 0.052(5) -0.020(5) -0.001(4) -0.025(5)
C24 0.040(5) 0.070(7) 0.068(6) -0.017(5) 0.005(5) -0.019(5)
C25 0.062(6) 0.103(9) 0.037(5) -0.018(5) 0.008(4) -0.040(6)
C26 0.059(6) 0.083(7) 0.033(4) -0.014(4) 0.000(4) -0.040(5)
C27 0.046(4) 0.052(5) 0.028(3) -0.013(3) 0.000(3) -0.022(4)
C28 0.040(4) 0.053(5) 0.033(4) -0.011(4) -0.004(3) -0.022(4)
C29 0.048(5) 0.043(4) 0.033(4) -0.014(3) 0.000(3) -0.022(4)
C30 0.044(5) 0.048(5) 0.054(5) -0.015(4) -0.005(4) -0.015(4)
C31 0.071(7) 0.061(6) 0.047(5) -0.004(5) -0.014(5) -0.029(5)
C32 0.082(8) 0.071(8) 0.058(6) 0.010(6) -0.033(6) -0.030(7)
C33 0.133(14) 0.063(8) 0.095(10) 0.020(8) -0.064(10) -0.024(9)
C34 0.141(15) 0.050(7) 0.138(15) -0.017(9) -0.058(13) 0.006(8)
C35 0.134(13) 0.054(7) 0.101(10) -0.017(7) -0.061(10) 0.001(8)
C36 0.039(4) 0.044(5) 0.038(4) -0.009(4) 0.001(3) -0.014(4)
C37 0.050(5) 0.065(6) 0.053(5) -0.022(5) 0.004(4) -0.029(5)
C38 0.071(7) 0.076(7) 0.050(5) -0.026(5) 0.001(5) -0.038(6)
C39 0.072(7) 0.076(7) 0.041(5) -0.016(5) 0.005(5) -0.031(6)
C40 0.056(6) 0.106(10) 0.051(6) -0.017(6) 0.013(5) -0.039(7)
C41 0.043(5) 0.060(6) 0.046(5) -0.011(4) 0.003(4) -0.022(4)

loop_
_atom_type_symbol
_atom_type_description
_atom_type_scat_dispersion_real
_atom_type_scat_dispersion_imag
_atom_type_scat_source
C C 0.0033 0.0016 'International Tables Vol C Tables 4.2.6.8 and 6.1.1.4'
H H 0.0000 0.0000 'International Tables Vol C Tables 4.2.6.8 and 6.1.1.4'
Cl Cl 0.1484 0.1585 'International Tables Vol C Tables 4.2.6.8 and 6.1.1.4'
Hg Hg -2.3894 9.2266 'International Tables Vol C Tables 4.2.6.8 and 6.1.1.4'
N N 0.0061 0.0033 'International Tables Vol C Tables 4.2.6.8 and 6.1.1.4'
P P 0.1023 0.0942 'International Tables Vol C Tables 4.2.6.8 and 6.1.1.4'
S S 0.1246 0.1234 'International Tables Vol C Tables 4.2.6.8 and 6.1.1.4'

loop_
_geom_angle_atom_site_label_1
_geom_angle_atom_site_label_2
_geom_angle_atom_site_label_3
_geom_angle
_geom_angle_site_symmetry_1
_geom_angle_site_symmetry_3
_geom_angle_publ_flag
C2 C1 S1 123.4(6) . . ?
C6 C1 S1 117.2(6) . . ?
C6 C1 C2 119.5(7) . . ?
N1 Hg1 P1 114.69(17) . . ?
N1 Hg1 S1 81.05(17) . . ?
S1 Hg1 P1 157.35(8) . . ?
C2 N1 Hg1 115.0(5) . . ?
C7 N1 Hg1 124.8(5) . . ?
C7 N1 C2 119.9(7) . . ?
C15 P1 Hg1 115.1(3) . . ?
C15 P1 C21 108.1(4) . . ?
C15 P1 C27 104.5(4) . . ?
C21 P1 Hg1 111.8(3) . . ?
C21 P1 C27 107.1(4) . . ?
C27 P1 Hg1 109.7(3) . . ?
C1 S1 Hg1 100.9(3) . . ?
N1 C2 C1 119.3(7) . . ?
N1 C2 C3 122.6(7) . . ?
C3 C2 C1 118.0(8) . . ?
S2 Hg2 P2 155.78(7) . . ?
N3 Hg2 P2 122.66(18) . . ?
N3 Hg2 S2 81.46(18) . . ?
C29 P2 Hg2 112.3(3) . . ?
C29 P2 C30 105.7(4) . . ?
C30 P2 Hg2 111.4(3) . . ?
C36 P2 Hg2 109.7(3) . . ?
C36 P2 C29 106.4(4) . . ?
C36 P2 C30 111.2(4) . . ?
C8 S2 Hg2 98.6(3) . . ?
C2 C3 H3 119.0 . . ?
C4 C3 C2 122.1(8) . . ?
C4 C3 H3 119.0 . . ?
C9 N3 Hg2 112.4(5) . . ?
C14 N3 Hg2 124.1(7) . . ?
C14 N3 C9 118.4(8) . . ?
C3 C4 H4 120.4 . . ?
C5 C4 C3 119.2(8) . . ?
C5 C4 H4 120.4 . . ?
C4 C5 Cl1 120.2(7) . . ?
C4 C5 C6 120.9(9) . . ?
C6 C5 Cl1 118.9(7) . . ?
C1 C6 H6 119.8 . . ?
C5 C6 C1 120.4(8) . . ?
C5 C6 H6 119.8 . . ?
N2 C7 N1 174.6(9) . . ?
C9 C8 S2 124.2(7) . . ?
C13 C8 S2 117.0(7) . . ?
C13 C8 C9 118.8(9) . . ?
N3 C9 C8 118.7(8) . . ?
C10 C9 N3 122.3(8) . . ?
C10 C9 C8 119.0(8) . . ?
C9 C10 H10 119.2 . . ?
C9 C10 C11 121.7(9) . . ?
C11 C10 H10 119.2 . . ?
C10 C11 H11 120.6 . . ?
C12 C11 C10 118.8(9) . . ?
C12 C11 H11 120.6 . . ?
C11 C12 Cl2 119.6(8) . . ?
C11 C12 C13 121.9(9) . . ?
C13 C12 Cl2 118.5(8) . . ?
C8 C13 H13 120.1 . . ?
C12 C13 C8 119.7(9) . . ?
C12 C13 H13 120.1 . . ?
N4 C14 N3 175.2(11) . . ?
C16 C15 P1 120.6(7) . . ?
C16 C15 C20 119.8(8) . . ?
C20 C15 P1 119.4(7) . . ?
C15 C16 H16 120.1 . . ?
C17 C16 C15 119.7(9) . . ?
C17 C16 H16 120.1 . . ?
C16 C17 H17 119.8 . . ?
C18 C17 C16 120.4(10) . . ?
C18 C17 H17 119.8 . . ?
C17 C18 H18 119.5 . . ?
C17 C18 C19 121.0(10) . . ?
C19 C18 H18 119.5 . . ?
C18 C19 H19 120.4 . . ?
C20 C19 C18 119.3(10) . . ?
C20 C19 H19 120.4 . . ?
C15 C20 H20 120.1 . . ?
C19 C20 C15 119.8(10) . . ?
C19 C20 H20 120.1 . . ?
C22 C21 P1 122.1(6) . . ?
C22 C21 C26 119.1(8) . . ?
C26 C21 P1 118.7(7) . . ?
C21 C22 H22 119.8 . . ?
C21 C22 C23 120.4(8) . . ?
C23 C22 H22 119.8 . . ?
C22 C23 H23 120.3 . . ?
C24 C23 C22 119.3(10) . . ?
C24 C23 H23 120.3 . . ?
C23 C24 H24 119.4 . . ?
C23 C24 C25 121.3(10) . . ?
C25 C24 H24 119.4 . . ?
C24 C25 H25 120.2 . . ?
C24 C25 C26 119.6(9) . . ?
C26 C25 H25 120.2 . . ?
C21 C26 H26 119.8 . . ?
C25 C26 C21 120.3(9) . . ?
C25 C26 H26 119.8 . . ?
P1 C27 H27A 109.4 . . ?
P1 C27 H27B 109.4 . . ?
H27A C27 H27B 108.0 . . ?
C28 C27 P1 111.1(5) . . ?
C28 C27 H27A 109.4 . . ?
C28 C27 H27B 109.4 . . ?
C27 C28 H28A 109.5 . . ?
C27 C28 H28B 109.5 . . ?
C27 C28 C29 110.7(6) . . ?
H28A C28 H28B 108.1 . . ?
C29 C28 H28A 109.5 . . ?
C29 C28 H28B 109.5 . . ?
P2 C29 H29A 109.1 . . ?
P2 C29 H29B 109.1 . . ?
C28 C29 P2 112.4(6) . . ?
C28 C29 H29A 109.1 . . ?
C28 C29 H29B 109.1 . . ?
H29A C29 H29B 107.9 . . ?
C31 C30 P2 118.2(8) . . ?
C35 C30 P2 122.5(8) . . ?
C35 C30 C31 119.3(10) . . ?
C30 C31 H31 120.1 . . ?
C30 C31 C32 119.8(11) . . ?
C32 C31 H31 120.1 . . ?
C31 C32 H32 119.6 . . ?
C33 C32 C31 120.8(12) . . ?
C33 C32 H32 119.6 . . ?
C32 C33 H33 121.0 . . ?
C32 C33 C34 117.9(12) . . ?
C34 C33 H33 121.0 . . ?
C33 C34 H34 119.0 . . ?
C35 C34 C33 122.0(15) . . ?
C35 C34 H34 119.0 . . ?
C30 C35 C34 119.8(14) . . ?
C30 C35 H35 120.1 . . ?
C34 C35 H35 120.1 . . ?
C37 C36 P2 123.7(7) . . ?
C37 C36 C41 118.0(8) . . ?
C41 C36 P2 118.1(7) . . ?
C36 C37 H37 119.0 . . ?
C38 C37 C36 122.0(9) . . ?
C38 C37 H37 119.0 . . ?
C37 C38 H38 120.2 . . ?
C37 C38 C39 119.6(10) . . ?
C39 C38 H38 120.2 . . ?
C38 C39 H39 120.7 . . ?
C40 C39 C38 118.6(9) . . ?
C40 C39 H39 120.7 . . ?
C39 C40 H40 119.2 . . ?
C39 C40 C41 121.5(10) . . ?
C41 C40 H40 119.2 . . ?
C36 C41 H41 119.9 . . ?
C40 C41 C36 120.2(10) . . ?
C40 C41 H41 119.9 . . ?

loop_
_geom_bond_atom_site_label_1
_geom_bond_atom_site_label_2
_geom_bond_distance
_geom_bond_site_symmetry_2
_geom_bond_publ_flag
C1 S1 1.763(8) . ?
C1 C2 1.412(11) . ?
C1 C6 1.398(12) . ?
Cl1 C5 1.742(10) . ?
Hg1 N1 2.360(6) . ?
Hg1 P1 2.396(2) . ?
Hg1 S1 2.369(2) . ?
N1 C2 1.390(11) . ?
N1 C7 1.318(10) . ?
P1 C15 1.808(9) . ?
P1 C21 1.821(9) . ?
P1 C27 1.823(8) . ?
C2 C3 1.401(10) . ?
Cl2 C12 1.763(10) . ?
Hg2 P2 2.386(2) . ?
Hg2 S2 2.373(2) . ?
Hg2 N3 2.354(7) . ?
N2 C7 1.151(11) . ?
P2 C29 1.808(8) . ?
P2 C30 1.810(9) . ?
P2 C36 1.802(9) . ?
S2 C8 1.757(9) . ?
C3 H3 0.9500 . ?
C3 C4 1.384(13) . ?
N3 C9 1.410(11) . ?
N3 C14 1.281(11) . ?
C4 H4 0.9500 . ?
C4 C5 1.369(13) . ?
N4 C14 1.183(11) . ?
C5 C6 1.390(12) . ?
C6 H6 0.9500 . ?
C8 C9 1.411(11) . ?
C8 C13 1.403(13) . ?
C9 C10 1.383(12) . ?
C10 H10 0.9500 . ?
C10 C11 1.389(14) . ?
C11 H11 0.9500 . ?
C11 C12 1.357(14) . ?
C12 C13 1.384(13) . ?
C13 H13 0.9500 . ?
C15 C16 1.391(12) . ?
C15 C20 1.396(12) . ?
C16 H16 0.9500 . ?
C16 C17 1.378(14) . ?
C17 H17 0.9500 . ?
C17 C18 1.361(16) . ?
C18 H18 0.9500 . ?
C18 C19 1.391(17) . ?
C19 H19 0.9500 . ?
C19 C20 1.382(14) . ?
C20 H20 0.9500 . ?
C21 C22 1.369(12) . ?
C21 C26 1.387(12) . ?
C22 H22 0.9500 . ?
C22 C23 1.411(14) . ?
C23 H23 0.9500 . ?
C23 C24 1.349(14) . ?
C24 H24 0.9500 . ?
C24 C25 1.374(14) . ?
C25 H25 0.9500 . ?
C25 C26 1.385(14) . ?
C26 H26 0.9500 . ?
C27 H27A 0.9900 . ?
C27 H27B 0.9900 . ?
C27 C28 1.523(11) . ?
C28 H28A 0.9900 . ?
C28 H28B 0.9900 . ?
C28 C29 1.534(10) . ?
C29 H29A 0.9900 . ?
C29 H29B 0.9900 . ?
C30 C31 1.376(13) . ?
C30 C35 1.341(16) . ?
C31 H31 0.9500 . ?
C31 C32 1.396(14) . ?
C32 H32 0.9500 . ?
C32 C33 1.34(2) . ?
C33 H33 0.9500 . ?
C33 C34 1.37(2) . ?
C34 H34 0.9500 . ?
C34 C35 1.373(18) . ?
C35 H35 0.9500 . ?
C36 C37 1.375(13) . ?
C36 C41 1.390(12) . ?
C37 H37 0.9500 . ?
C37 C38 1.374(13) . ?
C38 H38 0.9500 . ?
C38 C39 1.394(15) . ?
C39 H39 0.9500 . ?
C39 C40 1.370(16) . ?
C40 H40 0.9500 . ?
C40 C41 1.377(14) . ?
C41 H41 0.9500 . ?

loop_
_geom_torsion_atom_site_label_1
_geom_torsion_atom_site_label_2
_geom_torsion_atom_site_label_3
_geom_torsion_atom_site_label_4
_geom_torsion
_geom_torsion_site_symmetry_1
_geom_torsion_site_symmetry_2
_geom_torsion_site_symmetry_3
_geom_torsion_site_symmetry_4
_geom_torsion_publ_flag
C1 C2 C3 C4 0.0(13) . . . . ?
Cl1 C5 C6 C1 179.4(7) . . . . ?
Hg1 N1 C2 C1 3.4(10) . . . . ?
Hg1 N1 C2 C3 -175.0(7) . . . . ?
Hg1 P1 C15 C16 -23.5(8) . . . . ?
Hg1 P1 C15 C20 163.0(6) . . . . ?
Hg1 P1 C21 C22 116.8(7) . . . . ?
Hg1 P1 C21 C26 -61.8(8) . . . . ?
Hg1 P1 C27 C28 61.7(7) . . . . ?
N1 C2 C3 C4 178.4(9) . . . . ?
P1 C15 C16 C17 -172.1(8) . . . . ?
P1 C15 C20 C19 173.9(8) . . . . ?
P1 C21 C22 C23 -179.9(7) . . . . ?
P1 C21 C26 C25 -179.4(9) . . . . ?
P1 C27 C28 C29 -174.4(6) . . . . ?
S1 C1 C2 N1 2.2(12) . . . . ?
S1 C1 C2 C3 -179.3(7) . . . . ?
S1 C1 C6 C5 178.5(7) . . . . ?
C2 C1 S1 Hg1 -6.1(8) . . . . ?
C2 C1 C6 C5 -0.6(13) . . . . ?
C2 C3 C4 C5 1.1(15) . . . . ?
Cl2 C12 C13 C8 179.5(7) . . . . ?
Hg2 P2 C29 C28 -62.6(6) . . . . ?
Hg2 P2 C30 C31 33.3(9) . . . . ?
Hg2 P2 C30 C35 -145.0(12) . . . . ?
Hg2 P2 C36 C37 -134.9(8) . . . . ?
Hg2 P2 C36 C41 39.7(8) . . . . ?
Hg2 S2 C8 C9 16.5(8) . . . . ?
Hg2 S2 C8 C13 -165.2(7) . . . . ?
Hg2 N3 C9 C8 -14.7(10) . . . . ?
Hg2 N3 C9 C10 165.8(7) . . . . ?
P2 C30 C31 C32 176.3(9) . . . . ?
P2 C30 C35 C34 -177.4(15) . . . . ?
P2 C36 C37 C38 176.6(8) . . . . ?
P2 C36 C41 C40 -177.3(9) . . . . ?
S2 C8 C9 N3 -2.2(12) . . . . ?
S2 C8 C9 C10 177.4(7) . . . . ?
S2 C8 C13 C12 -175.8(7) . . . . ?
C3 C4 C5 Cl1 -179.6(7) . . . . ?
C3 C4 C5 C6 -1.9(15) . . . . ?
N3 C9 C10 C11 179.6(9) . . . . ?
C4 C5 C6 C1 1.7(14) . . . . ?
C6 C1 S1 Hg1 174.8(6) . . . . ?
C6 C1 C2 N1 -178.7(8) . . . . ?
C6 C1 C2 C3 -0.3(12) . . . . ?
C7 N1 C2 C1 -169.8(8) . . . . ?
C7 N1 C2 C3 11.8(13) . . . . ?
C8 C9 C10 C11 0.1(14) . . . . ?
C9 C8 C13 C12 2.6(14) . . . . ?
C9 C10 C11 C12 -0.9(15) . . . . ?
C10 C11 C12 Cl2 179.6(8) . . . . ?
C10 C11 C12 C13 2.6(16) . . . . ?
C11 C12 C13 C8 -3.5(15) . . . . ?
C13 C8 C9 N3 179.5(8) . . . . ?
C13 C8 C9 C10 -0.9(13) . . . . ?
C14 N3 C9 C8 -170.6(8) . . . . ?
C14 N3 C9 C10 9.9(13) . . . . ?
C15 P1 C21 C22 -115.6(8) . . . . ?
C15 P1 C21 C26 65.8(8) . . . . ?
C15 P1 C27 C28 -62.2(7) . . . . ?
C15 C16 C17 C18 -2.4(16) . . . . ?
C16 C15 C20 C19 0.3(14) . . . . ?
C16 C17 C18 C19 1.5(18) . . . . ?
C17 C18 C19 C20 0.3(18) . . . . ?
C18 C19 C20 C15 -1.2(16) . . . . ?
C20 C15 C16 C17 1.5(14) . . . . ?
C21 P1 C15 C16 -149.2(7) . . . . ?
C21 P1 C15 C20 37.2(8) . . . . ?
C21 P1 C27 C28 -176.7(6) . . . . ?
C21 C22 C23 C24 0.2(16) . . . . ?
C22 C21 C26 C25 2.0(16) . . . . ?
C22 C23 C24 C25 0.4(18) . . . . ?
C23 C24 C25 C26 0.2(19) . . . . ?
C24 C25 C26 C21 -1.4(18) . . . . ?
C26 C21 C22 C23 -1.4(14) . . . . ?
C27 P1 C15 C16 96.9(7) . . . . ?
C27 P1 C15 C20 -76.7(8) . . . . ?
C27 P1 C21 C22 -3.5(9) . . . . ?
C27 P1 C21 C26 178.0(8) . . . . ?
C27 C28 C29 P2 170.0(6) . . . . ?
C29 P2 C30 C31 -88.9(9) . . . . ?
C29 P2 C30 C35 92.8(13) . . . . ?
C29 P2 C36 C37 -13.2(9) . . . . ?
C29 P2 C36 C41 161.4(7) . . . . ?
C30 P2 C29 C28 59.1(7) . . . . ?
C30 P2 C36 C37 101.4(9) . . . . ?
C30 P2 C36 C41 -84.0(8) . . . . ?
C30 C31 C32 C33 1(2) . . . . ?
C31 C30 C35 C34 4(2) . . . . ?
C31 C32 C33 C34 4(3) . . . . ?
C32 C33 C34 C35 -5(3) . . . . ?
C33 C34 C35 C30 1(3) . . . . ?
C35 C30 C31 C32 -5.3(18) . . . . ?
C36 P2 C29 C28 177.3(6) . . . . ?
C36 P2 C30 C31 156.1(8) . . . . ?
C36 P2 C30 C35 -22.3(13) . . . . ?
C36 C37 C38 C39 0.2(17) . . . . ?
C37 C36 C41 C40 -2.4(15) . . . . ?
C37 C38 C39 C40 -1.8(18) . . . . ?
C38 C39 C40 C41 1.3(19) . . . . ?
C39 C40 C41 C36 0.8(18) . . . . ?
C41 C36 C37 C38 2.0(15) . . . . ?
